data_4332976
loop_
_publ_author_name
'Ca\~nadillas-Delgado, Laura'
'Pas\'an, Jorge'
'Fabelo, Oscar'
'Hern\'andez-Molina, Mar\'ia'
'Lloret, Francesc'
'Julve, Miguel'
'Ruiz-P\'erez, Catalina'

_publ_section_title
;
 Two- and Three-Dimensional Networks of Gadolinium(III) with Dicarboxylate
 Ligands:&#x00A0; Synthesis, Crystal Structure, and Magnetic Properties
;
_journal_issue 26
_journal_name_full 'Inorganic Chemistry'
_journal_page_first 10585
_journal_page_last 10594
_journal_paper_doi 10.1021/ic061173d
_journal_volume 45
_journal_year 2006
_chemical_formula_sum 'C9 H20 Gd2 O19'
_chemical_formula_weight 746.75
_chemical_name_systematic
;
 ?
;
_space_group_IT_number 62
_symmetry_cell_setting orthorhombic
_symmetry_Int_Tables_number 62
_symmetry_space_group_name_Hall '-P 2bc 2a'
_symmetry_space_group_name_H-M 'P m n b'
_atom_sites_solution_hydrogens geom
_atom_sites_solution_primary direct
_atom_sites_solution_secondary difmap
_audit_creation_method SHELXL-97
_cell_angle_alpha 90.00
_cell_angle_beta 90.00
_cell_angle_gamma 90.00
_cell_formula_units_Z 4
_cell_length_a 8.0896(17)
_cell_length_b 12.179(2)
_cell_length_c 20.433(3)
_cell_measurement_temperature 293(2)
_cell_volume 2013.1(6)
_diffrn_ambient_temperature 293(2)
_diffrn_detector 'CCD plate'
_diffrn_detector_area_resol_mean 9
_diffrn_measured_fraction_theta_full 0.969
_diffrn_measured_fraction_theta_max 0.969
_diffrn_measurement_device '95mm CCD camera on \k-goniostat'
_diffrn_measurement_device_type KappaCCD
_diffrn_measurement_method 'CCD rotation images, thick slices'
_diffrn_radiation_monochromator 'horizonally mounted graphite crystal'
_diffrn_radiation_probe x-ray
_diffrn_radiation_source 'fine-focus sealed tube'
_diffrn_radiation_type MoK\a
_diffrn_radiation_wavelength 0.71073
_diffrn_reflns_av_R_equivalents 0.1091
_diffrn_reflns_av_sigmaI/netI 0.0806
_diffrn_reflns_limit_h_max 8
_diffrn_reflns_limit_h_min -10
_diffrn_reflns_limit_k_max 15
_diffrn_reflns_limit_k_min -12
_diffrn_reflns_limit_l_max 26
_diffrn_reflns_limit_l_min -24
_diffrn_reflns_number 12057
_diffrn_reflns_theta_full 27.52
_diffrn_reflns_theta_max 27.52
_diffrn_reflns_theta_min 6.42
_diffrn_source 'Enraf Nonius FR590'
_exptl_absorpt_coefficient_mu 6.623
_exptl_absorpt_correction_type sadabs
_exptl_crystal_colour colorless
_exptl_crystal_density_diffrn 2.464
_exptl_crystal_density_method 'not measured'
_exptl_crystal_description needle
_exptl_crystal_F_000 1416
_exptl_crystal_size_max 0.36
_exptl_crystal_size_mid 0.06
_exptl_crystal_size_min 0.04
_refine_diff_density_max 3.281
_refine_diff_density_min -1.648
_refine_diff_density_rms 0.294
_refine_ls_extinction_method none
_refine_ls_goodness_of_fit_ref 1.021
_refine_ls_hydrogen_treatment mixed
_refine_ls_matrix_type full
_refine_ls_number_parameters 151
_refine_ls_number_reflns 2406
_refine_ls_number_restraints 0
_refine_ls_restrained_S_all 1.021
_refine_ls_R_factor_all 0.0893
_refine_ls_R_factor_gt 0.0562
_refine_ls_shift/su_max 0.000
_refine_ls_shift/su_mean 0.000
_refine_ls_structure_factor_coef Fsqd
_refine_ls_weighting_details 'calc w=1/[\s^2^(Fo^2^)+(0.0806P)^2^+7.6736P] where P=(Fo^2^+2Fc^2^)/3'
_refine_ls_weighting_scheme calc
_refine_ls_wR_factor_gt 0.1306
_refine_ls_wR_factor_ref 0.1431
_reflns_number_gt 1740
_reflns_number_total 2406
_reflns_threshold_expression >2sigma(I)
_cod_data_source_file ic061173dsup1.cif
_cod_data_source_block compound1
_cod_depositor_comments
;
The following automatic conversions were performed:

'_symmetry_cell_setting' value 'Orthorhombic' changed to
'orthorhombic' according to
/home/saulius/struct/CIF-dictionaries/cif_core.dic dictionary named
'cif_core.dic' version 2.4.2 from 2011-04-26.

Automatic conversion script
Id: cif_fix_values 1891 2012-01-12 08:04:46Z andrius 
;
_cod_database_code 4332976

loop_
_symmetry_equiv_pos_as_xyz
'x, y, z'
'-x, -y+1/2, z+1/2'
'x+1/2, -y, -z'
'-x+1/2, y+1/2, -z+1/2'
'-x, -y, -z'
'x, y-1/2, -z-1/2'
'-x-1/2, y, z'
'x-1/2, -y-1/2, z-1/2'

loop_
_atom_site_label
_atom_site_type_symbol
_atom_site_fract_x
_atom_site_fract_y
_atom_site_fract_z
_atom_site_U_iso_or_equiv
_atom_site_adp_type
_atom_site_occupancy
_atom_site_symmetry_multiplicity
_atom_site_calc_flag
_atom_site_refinement_flags
Gd1 Gd 0.2500 0.27816(5) 0.30187(3) 0.0205(2) Uani 1 2 d S
Gd2 Gd -0.2500 0.50062(6) 0.34199(3) 0.0222(2) Uani 1 2 d S
O1W O 0.2500 0.1367(9) 0.2159(5) 0.039(3) Uani 1 2 d S
O2W O 0.2500 0.2221(9) 0.4154(5) 0.040(3) Uani 1 2 d S
O3W O -0.2500 0.6921(8) 0.3671(6) 0.043(3) Uani 1 2 d S
O4W O -0.2500 0.3456(8) 0.4151(5) 0.035(2) Uani 1 2 d S
O5W O -0.2500 0.3546(8) 0.2646(5) 0.030(2) Uani 1 2 d S
O6W O 0.9889(13) 0.2683(12) 0.4998(5) 0.090(4) Uani 1 1 d .
O1 O 0.0729(8) 0.4153(5) 0.3524(3) 0.0266(15) Uani 1 1 d .
O2 O -0.0274(8) 0.5404(6) 0.4175(4) 0.0322(17) Uani 1 1 d .
O3 O 0.0146(8) 0.1708(6) 0.3239(3) 0.0312(16) Uani 1 1 d .
O4 O 0.0735(8) 0.3428(6) 0.2195(3) 0.0320(16) Uani 1 1 d .
O5 O -0.0137(9) 0.3482(7) 0.1160(4) 0.045(2) Uani 1 1 d .
O6 O -0.0733(8) 0.0771(6) 0.2371(3) 0.0312(16) Uani 1 1 d .
C1 C 0.0896(11) 0.4819(7) 0.3995(5) 0.023(2) Uani 1 1 d .
C2 C 0.2500 0.4910(14) 0.4360(7) 0.033(4) Uani 1 2 d S
H2A H 0.2500 0.4347 0.4696 0.039 Uiso 1 2 calc SR
H2B H 0.2500 0.5613 0.4584 0.039 Uiso 1 2 calc SR
C3 C 0.0916(12) 0.3658(8) 0.1581(5) 0.026(2) Uani 1 1 d .
C4 C 0.2500 0.4264(15) 0.1365(9) 0.044(4) Uani 1 2 d S
H4A H 0.2500 0.4336 0.0892 0.053 Uiso 1 2 calc SR
H4B H 0.2500 0.4997 0.1551 0.053 Uiso 1 2 calc SR
C5 C -0.0929(11) 0.1154(8) 0.2943(5) 0.025(2) Uani 1 1 d .
C6 C -0.2500 0.0876(13) 0.3316(7) 0.029(3) Uani 1 2 d S
H6A H -0.2500 0.1273 0.3728 0.035 Uiso 1 2 calc SR
H6B H -0.2500 0.0097 0.3417 0.035 Uiso 1 2 calc SR

loop_
_atom_site_aniso_label
_atom_site_aniso_U_11
_atom_site_aniso_U_22
_atom_site_aniso_U_33
_atom_site_aniso_U_23
_atom_site_aniso_U_13
_atom_site_aniso_U_12
Gd1 0.0188(4) 0.0181(4) 0.0246(4) -0.0039(3) 0.000 0.000
Gd2 0.0205(4) 0.0180(4) 0.0281(4) 0.0016(3) 0.000 0.000
O1W 0.027(5) 0.036(7) 0.054(7) -0.035(5) 0.000 0.000
O2W 0.048(6) 0.031(6) 0.041(6) 0.007(5) 0.000 0.000
O3W 0.031(6) 0.015(6) 0.083(9) -0.007(5) 0.000 0.000
O4W 0.038(6) 0.022(6) 0.045(6) 0.013(5) 0.000 0.000
O5W 0.026(5) 0.033(6) 0.032(5) -0.008(5) 0.000 0.000
O6W 0.062(7) 0.145(12) 0.063(7) 0.015(7) 0.001(6) 0.035(6)
O1 0.026(4) 0.021(4) 0.033(4) -0.005(3) -0.002(3) 0.000(3)
O2 0.026(4) 0.027(4) 0.044(4) -0.007(3) 0.002(3) 0.010(3)
O3 0.033(4) 0.025(4) 0.035(4) -0.003(3) -0.005(3) -0.010(3)
O4 0.026(4) 0.036(4) 0.034(4) -0.002(3) 0.001(3) 0.005(3)
O5 0.040(4) 0.058(6) 0.036(4) 0.007(4) -0.008(4) -0.011(4)
O6 0.022(3) 0.035(4) 0.037(4) -0.013(3) -0.003(3) 0.002(3)
C1 0.022(5) 0.009(5) 0.039(6) 0.000(4) 0.004(4) -0.001(3)
C2 0.016(7) 0.053(11) 0.028(8) -0.016(7) 0.000 0.000
C3 0.026(5) 0.021(5) 0.032(6) -0.003(4) -0.001(4) 0.005(4)
C4 0.036(9) 0.048(11) 0.048(10) 0.026(9) 0.000 0.000
C5 0.021(5) 0.014(5) 0.041(6) -0.001(4) -0.004(4) 0.006(4)
C6 0.028(8) 0.033(9) 0.026(7) -0.004(6) 0.000 0.000

loop_
_atom_type_symbol
_atom_type_description
_atom_type_scat_dispersion_real
_atom_type_scat_dispersion_imag
_atom_type_scat_source
C C 0.0033 0.0016 'International Tables Vol C Tables 4.2.6.8 and 6.1.1.4'
H H 0.0000 0.0000 'International Tables Vol C Tables 4.2.6.8 and 6.1.1.4'
Gd Gd -0.1653 3.9035 'International Tables Vol C Tables 4.2.6.8 and 6.1.1.4'
O O 0.0106 0.0060 'International Tables Vol C Tables 4.2.6.8 and 6.1.1.4'

loop_
_geom_angle_atom_site_label_1
_geom_angle_atom_site_label_2
_geom_angle_atom_site_label_3
_geom_angle
_geom_angle_site_symmetry_1
_geom_angle_site_symmetry_3
O4 Gd1 O4 75.1(3) . 7_655
O4 Gd1 O3 80.3(2) . .
O4 Gd1 O3 144.8(2) 7_655 .
O4 Gd1 O3 144.8(2) . 7_655
O4 Gd1 O3 80.3(2) 7_655 7_655
O3 Gd1 O3 108.0(4) . 7_655
O4 Gd1 O2W 141.62(17) . .
O4 Gd1 O2W 141.62(17) 7_655 .
O3 Gd1 O2W 70.1(2) . .
O3 Gd1 O2W 70.1(2) 7_655 .
O4 Gd1 O1 115.7(2) . 7_655
O4 Gd1 O1 73.4(2) 7_655 7_655
O3 Gd1 O1 141.0(2) . 7_655
O3 Gd1 O1 79.8(2) 7_655 7_655
O2W Gd1 O1 77.7(3) . 7_655
O4 Gd1 O1 73.4(2) . .
O4 Gd1 O1 115.7(2) 7_655 .
O3 Gd1 O1 79.8(2) . .
O3 Gd1 O1 141.0(2) 7_655 .
O2W Gd1 O1 77.7(3) . .
O1 Gd1 O1 72.2(3) 7_655 .
O4 Gd1 O1W 73.9(3) . .
O4 Gd1 O1W 73.9(3) 7_655 .
O3 Gd1 O1W 75.4(2) . .
O3 Gd1 O1W 75.4(2) 7_655 .
O2W Gd1 O1W 119.2(4) . .
O1 Gd1 O1W 141.67(18) 7_655 .
O1 Gd1 O1W 141.67(18) . .
O6 Gd2 O6 74.9(3) 4_455 6_566
O6 Gd2 O5W 80.7(3) 4_455 .
O6 Gd2 O5W 80.7(3) 6_566 .
O6 Gd2 O3W 76.2(3) 4_455 .
O6 Gd2 O3W 76.2(3) 6_566 .
O5W Gd2 O3W 150.7(4) . .
O6 Gd2 O4W 137.5(2) 4_455 .
O6 Gd2 O4W 137.5(2) 6_566 .
O5W Gd2 O4W 80.0(4) . .
O3W Gd2 O4W 129.2(4) . .
O6 Gd2 O2 144.3(2) 4_455 .
O6 Gd2 O2 84.6(2) 6_566 .
O5W Gd2 O2 124.98(19) . .
O3W Gd2 O2 70.6(3) . .
O4W Gd2 O2 76.2(2) . .
O6 Gd2 O2 84.6(2) 4_455 7
O6 Gd2 O2 144.3(2) 6_566 7
O5W Gd2 O2 124.98(19) . 7
O3W Gd2 O2 70.6(3) . 7
O4W Gd2 O2 76.2(2) . 7
O2 Gd2 O2 96.1(3) . 7
O6 Gd2 O1 68.6(2) 4_455 7
O6 Gd2 O1 139.6(2) 6_566 7
O5W Gd2 O1 76.97(15) . 7
O3W Gd2 O1 110.12(15) . 7
O4W Gd2 O1 70.37(14) . 7
O2 Gd2 O1 135.6(2) . 7
O2 Gd2 O1 48.4(2) 7 7
O6 Gd2 O1 139.6(2) 4_455 .
O6 Gd2 O1 68.6(2) 6_566 .
O5W Gd2 O1 76.97(15) . .
O3W Gd2 O1 110.12(15) . .
O4W Gd2 O1 70.37(14) . .
O2 Gd2 O1 48.4(2) . .
O2 Gd2 O1 135.6(2) 7 .
O1 Gd2 O1 135.8(3) 7 .
O6 Gd2 C1 149.0(2) 4_455 .
O6 Gd2 C1 75.1(2) 6_566 .
O5W Gd2 C1 101.8(2) . .
O3W Gd2 C1 89.4(2) . .
O4W Gd2 C1 72.37(18) . .
O2 Gd2 C1 23.5(2) . .
O2 Gd2 C1 116.6(2) 7 .
O1 Gd2 C1 142.4(2) 7 .
O1 Gd2 C1 24.9(2) . .
O6 Gd2 C1 75.1(2) 4_455 7
O6 Gd2 C1 149.0(2) 6_566 7
O5W Gd2 C1 101.8(2) . 7
O3W Gd2 C1 89.4(2) . 7
O4W Gd2 C1 72.37(18) . 7
O2 Gd2 C1 116.6(2) . 7
O2 Gd2 C1 23.5(2) 7 7
O1 Gd2 C1 24.9(2) 7 7
O1 Gd2 C1 142.4(2) . 7
C1 Gd2 C1 132.9(4) . 7
C1 O1 Gd1 134.5(6) . .
C1 O1 Gd2 85.4(5) . .
Gd1 O1 Gd2 140.1(3) . .
C1 O2 Gd2 105.3(6) . .
C5 O3 Gd1 140.1(7) . .
C3 O4 Gd1 134.4(6) . .
C5 O6 Gd2 134.7(6) . 6_556
O2 C1 O1 120.8(9) . .
O2 C1 C2 118.0(9) . .
O1 C1 C2 121.1(9) . .
O2 C1 Gd2 51.2(5) . .
O1 C1 Gd2 69.7(5) . .
C2 C1 Gd2 169.1(8) . .
C1 C2 C1 119.6(12) . 7_655
O5 C3 O4 124.2(9) . .
O5 C3 C4 117.3(10) . .
O4 C3 C4 118.4(10) . .
C3 C4 C3 112.2(12) 7_655 .
O3 C5 O6 123.7(9) . .
O3 C5 C6 117.2(10) . .
O6 C5 C6 119.0(9) . .
C5 C6 C5 113.5(12) . 7

loop_
_geom_bond_atom_site_label_1
_geom_bond_atom_site_label_2
_geom_bond_distance
_geom_bond_site_symmetry_2
Gd1 O4 2.344(7) .
Gd1 O4 2.344(7) 7_655
Gd1 O3 2.353(7) .
Gd1 O3 2.353(7) 7_655
Gd1 O2W 2.419(11) .
Gd1 O1 2.430(7) 7_655
Gd1 O1 2.430(7) .
Gd1 O1W 2.461(9) .
Gd2 O6 2.350(6) 4_455
Gd2 O6 2.350(6) 6_566
Gd2 O5W 2.380(9) .
Gd2 O3W 2.388(10) .
Gd2 O4W 2.407(9) .
Gd2 O2 2.420(7) .
Gd2 O2 2.420(7) 7
Gd2 O1 2.820(7) 7
Gd2 O1 2.820(7) .
Gd2 C1 2.997(10) .
Gd2 C1 2.997(10) 7
O1 C1 1.266(11) .
O2 C1 1.240(11) .
O3 C5 1.256(11) .
O4 C3 1.292(11) .
O5 C3 1.231(12) .
O6 C5 1.269(11) .
O6 Gd2 2.350(6) 6_556
C1 C2 1.501(12) .
C2 C1 1.501(12) 7_655
C3 C4 1.543(13) .
C4 C3 1.543(13) 7_655
C5 C6 1.520(13) .
C6 C5 1.520(13) 7
